data_7232766
loop_
_publ_author_name
'Gaydamaka, Anna A.'
'Arkhipov, Sergey G.'
'Zakharov, Boris A.'
'Seryotkin, Yurii V.'
'Boldyreva, Elena V.'

_publ_section_title
;
 Effect of pressure on slit channels in guanine sodium salt hydrate: a
 link to nucleobase intermolecular interactions
;
_journal_issue 30
_journal_name_full CrystEngComm
_journal_page_first 4484
_journal_paper_doi 10.1039/C9CE00476A
_journal_volume 21
_journal_year 2019
_chemical_formula_moiety '2(Na), 7(H2O), C5 H3 N5 O'
_chemical_formula_sum 'C5 H17 N5 Na2 O8'
_chemical_formula_weight 321.21
_chemical_name_common 'disodium 2-amino-6-oxo-6,7-dihydro-1H-purine-1,7-diide heptahydrate'
_chemical_name_systematic 'disodium 2-amino-6-oxo-6,7-dihydro-1H-purine-1,7-diide heptahydrate'
_space_group_crystal_system monoclinic
_space_group_IT_number 14
_space_group_name_Hall '-P 2ybc'
_space_group_name_H-M_alt 'P 1 21/c 1'
_symmetry_space_group_name_Hall '-P 2ybc'
_symmetry_space_group_name_H-M 'P 1 21/c 1'
_atom_sites_solution_hydrogens geom
_atom_sites_solution_primary other
_atom_sites_solution_secondary other
_audit_creation_method SHELXL-2018/3
_audit_update_record
;
2019-03-19 deposited with the CCDC.    2019-05-08 downloaded from the CCDC.
;
_cell_angle_alpha 90
_cell_angle_beta 101.824(6)
_cell_angle_gamma 90
_cell_formula_units_Z 4
_cell_length_a 10.5380(7)
_cell_length_b 11.433(7)
_cell_length_c 10.9920(8)
_cell_measurement_reflns_used 1836
_cell_measurement_temperature 293(2)
_cell_measurement_theta_max 31.0030
_cell_measurement_theta_min 1.9610
_cell_volume 1296.2(8)
_computing_cell_refinement 'CrysAlisPro (Rigaku Oxford Diffraction, 2015)'
_computing_data_collection 'CrysAlisPro (Rigaku Oxford Diffraction, 2015)'
_computing_data_reduction 'CrysAlisPro (Rigaku Oxford Diffraction, 2015)'
_computing_molecular_graphics 'Mercury (Macrae et al., 2008)'
_computing_structure_refinement 'SHELXL-2018/3 (Sheldrick, 2018)'
_diffrn_ambient_pressure 1200000
_diffrn_ambient_temperature 293(2)
_diffrn_detector_area_resol_mean 10.3457
_diffrn_measured_fraction_theta_full 0.424
_diffrn_measured_fraction_theta_max 0.422
_diffrn_measurement_device_type 'Oxford Diffraction Gemini R Ultra'
_diffrn_measurement_method '\w scans'
_diffrn_radiation_type MoK\a
_diffrn_radiation_wavelength 0.71073
_diffrn_reflns_av_R_equivalents 0.0851
_diffrn_reflns_av_unetI/netI 0.0525
_diffrn_reflns_Laue_measured_fraction_full 0.424
_diffrn_reflns_Laue_measured_fraction_max 0.422
_diffrn_reflns_limit_h_max 12
_diffrn_reflns_limit_h_min -12
_diffrn_reflns_limit_k_max 5
_diffrn_reflns_limit_k_min -5
_diffrn_reflns_limit_l_max 13
_diffrn_reflns_limit_l_min -13
_diffrn_reflns_number 7660
_diffrn_reflns_point_group_measured_fraction_full 0.424
_diffrn_reflns_point_group_measured_fraction_max 0.422
_diffrn_reflns_theta_full 25.242
_diffrn_reflns_theta_max 25.326
_diffrn_reflns_theta_min 3.492
_diffrn_source 'fine-focus sealed X-ray tube'
_exptl_absorpt_coefficient_mu 0.203
_exptl_absorpt_correction_T_max 0.476
_exptl_absorpt_correction_T_min 0.388
_exptl_absorpt_correction_type gaussian
_exptl_absorpt_process_details 'Absorb-7 (Angel, 2013)'
_exptl_crystal_colour colourless
_exptl_crystal_density_diffrn 1.646
_exptl_crystal_description plate
_exptl_crystal_F_000 672
_exptl_crystal_size_max 0.23
_exptl_crystal_size_mid 0.06
_exptl_crystal_size_min 0.05
_refine_diff_density_max 0.383
_refine_diff_density_min -0.359
_refine_diff_density_rms 0.080
_refine_ls_extinction_method none
_refine_ls_goodness_of_fit_ref 1.095
_refine_ls_hydrogen_treatment constr
_refine_ls_matrix_type full
_refine_ls_number_parameters 81
_refine_ls_number_reflns 1002
_refine_ls_number_restraints 0
_refine_ls_restrained_S_all 1.095
_refine_ls_R_factor_all 0.1034
_refine_ls_R_factor_gt 0.0731
_refine_ls_shift/su_max 0.000
_refine_ls_shift/su_mean 0.000
_refine_ls_structure_factor_coef Fsqd
_refine_ls_weighting_details 'w=1/[\s^2^(Fo^2^)+(0.1027P)^2^+3.1247P] where P=(Fo^2^+2Fc^2^)/3'
_refine_ls_weighting_scheme calc
_refine_ls_wR_factor_gt 0.1837
_refine_ls_wR_factor_ref 0.2070
_reflns_Friedel_coverage 0.000
_reflns_number_gt 728
_reflns_number_total 1002
_reflns_threshold_expression 'I > 2\s(I)'
_cod_data_source_file c9ce00476a3.cif
_cod_data_source_block Gua_1p2GPa_pip
_cod_depositor_comments 'Adding full bibliography for 7232760--7232766.cif.'
_cod_original_cell_volume 1296.3(8)
_cod_database_code 7232766
_shelx_shelxl_version_number 2018/3
_shelx_space_group_comment
;
The symmetry employed for this shelxl refinement is uniquely defined
by the following loop, which should always be used as a source of
symmetry information in preference to the above space-group names.
They are only intended as comments.
;

loop_
_space_group_symop_operation_xyz
'x, y, z'
'-x, y+1/2, -z+1/2'
'-x, -y, -z'
'x, -y-1/2, z-1/2'

loop_
_atom_site_label
_atom_site_type_symbol
_atom_site_fract_x
_atom_site_fract_y
_atom_site_fract_z
_atom_site_U_iso_or_equiv
_atom_site_adp_type
_atom_site_occupancy
_atom_site_site_symmetry_order
_atom_site_calc_flag
_atom_site_refinement_flags_posn
_atom_site_refinement_flags_adp
N1 N 0.6533(5) 0.4878(12) 0.3462(4) 0.0238(14) Uiso 1 1 d . .
C1 C 0.5229(5) 0.4894(15) 0.3379(5) 0.0223(16) Uiso 1 1 d . .
N2 N 0.4517(5) 0.4075(12) 0.3775(4) 0.0244(14) Uiso 1 1 d . .
C2 C 0.5226(5) 0.3146(14) 0.4359(5) 0.0206(15) Uiso 1 1 d . .
C3 C 0.6556(5) 0.3075(14) 0.4527(5) 0.0203(15) Uiso 1 1 d . .
C4 C 0.7212(5) 0.3931(14) 0.4062(5) 0.0198(15) Uiso 1 1 d . .
N3 N 0.6956(5) 0.2025(12) 0.5137(5) 0.0279(15) Uiso 1 1 d . .
C5 C 0.5841(6) 0.1564(16) 0.5292(6) 0.0313(18) Uiso 1 1 d . .
H1 H 0.581295 0.085073 0.569329 0.038 Uiso 1 1 calc R U
N4 N 0.4754(5) 0.2176(12) 0.4841(5) 0.0255(14) Uiso 1 1 d . .
N5 N 0.4591(6) 0.5784(14) 0.2760(5) 0.0398(17) Uiso 1 1 d . .
H2 H 0.375891 0.580846 0.263429 0.048 Uiso 1 1 calc R U
H3 H 0.501039 0.633601 0.248490 0.048 Uiso 1 1 calc R U
O1 O 0.8477(4) 0.3959(10) 0.4151(4) 0.0240(12) Uiso 1 1 d . .
Na1 Na 0.1165(2) 0.2545(6) 0.1889(2) 0.0278(8) Uiso 1 1 d . .
Na2 Na 0.0475(2) 0.0436(6) 0.3720(2) 0.0287(8) Uiso 1 1 d . .
O2 O 0.3064(4) 0.3235(10) 0.1391(4) 0.0297(12) Uiso 1 1 d . .
O3 O 0.1853(4) 0.3849(11) 0.3613(4) 0.0324(13) Uiso 1 1 d . .
O4 O 0.2452(4) 0.1104(10) 0.3272(4) 0.0300(12) Uiso 1 1 d . .
O5 O 0.0008(4) 0.0699(10) 0.1459(4) 0.0294(12) Uiso 1 1 d . .
O6 O -0.1596(4) 0.0223(10) 0.4185(4) 0.0341(13) Uiso 1 1 d . .
O7 O 0.0428(4) 0.2271(10) 0.4646(4) 0.0313(13) Uiso 1 1 d . .
O8 O 0.0833(4) -0.1543(10) 0.3119(4) 0.0267(12) Uiso 1 1 d . .

loop_
_atom_type_symbol
_atom_type_description
_atom_type_scat_dispersion_real
_atom_type_scat_dispersion_imag
_atom_type_scat_source
C C 0.0033 0.0016 'International Tables Vol C Tables 4.2.6.8 and 6.1.1.4'
H H 0.0000 0.0000 'International Tables Vol C Tables 4.2.6.8 and 6.1.1.4'
N N 0.0061 0.0033 'International Tables Vol C Tables 4.2.6.8 and 6.1.1.4'
O O 0.0106 0.0060 'International Tables Vol C Tables 4.2.6.8 and 6.1.1.4'
Na Na 0.0362 0.0249 'International Tables Vol C Tables 4.2.6.8 and 6.1.1.4'

loop_
_geom_angle_atom_site_label_1
_geom_angle_atom_site_label_2
_geom_angle_atom_site_label_3
_geom_angle
_geom_angle_site_symmetry_1
_geom_angle_site_symmetry_3
C1 N1 C4 117.3(10) . .
N5 C1 N2 116.6(7) . .
N5 C1 N1 116.4(11) . .
N2 C1 N1 126.9(12) . .
C1 N2 C2 114.0(7) . .
N4 C2 C3 109.9(11) . .
N4 C2 N2 126.9(6) . .
C3 C2 N2 123.2(11) . .
C4 C3 C2 119.3(11) . .
C4 C3 N3 132.4(7) . .
C2 C3 N3 108.3(10) . .
O1 C4 C3 125.1(11) . .
O1 C4 N1 115.6(10) . .
C3 C4 N1 119.3(6) . .
C5 N3 C3 102.4(8) . .
N3 C5 N4 117.0(13) . .
N3 C5 H1 121.5 . .
N4 C5 H1 121.5 . .
C5 N4 C2 102.4(8) . .
C1 N5 H2 120.0 . .
C1 N5 H3 120.0 . .
H2 N5 H3 120.0 . .
O2 Na1 O8 131.6(5) . 2
O2 Na1 O3 80.8(3) . .
O8 Na1 O3 81.5(3) 2 .
O2 Na1 O5 132.1(3) . .
O8 Na1 O5 88.4(3) 2 .
O3 Na1 O5 138.5(3) . .
O2 Na1 O7 80.96(19) . 4_565
O8 Na1 O7 81.8(2) 2 4_565
O3 Na1 O7 136.5(4) . 4_565
O5 Na1 O7 80.5(3) . 4_565
O2 Na1 O4 88.9(3) . .
O8 Na1 O4 133.0(2) 2 .
O3 Na1 O4 83.6(3) . .
O5 Na1 O4 74.3(3) . .
O7 Na1 O4 134.9(4) 4_565 .
O2 Na1 Na2 134.3(3) . .
O8 Na1 Na2 91.0(2) 2 .
O3 Na1 Na2 92.4(2) . .
O5 Na1 Na2 47.48(17) . .
O7 Na1 Na2 127.8(3) 4_565 .
O4 Na1 Na2 45.40(16) . .
O2 Na1 Na2 92.7(3) . 2
O8 Na1 Na2 39.0(3) 2 2
O3 Na1 Na2 69.2(3) . 2
O5 Na1 Na2 122.6(2) . 2
O7 Na1 Na2 72.6(3) 4_565 2
O4 Na1 Na2 152.1(2) . 2
Na2 Na1 Na2 127.08(9) . 2
O2 Na1 Na2 67.70(19) . 4_565
O8 Na1 Na2 75.22(19) 2 4_565
O3 Na1 Na2 107.0(3) . 4_565
O5 Na1 Na2 109.09(16) . 4_565
O7 Na1 Na2 29.7(3) 4_565 4_565
O4 Na1 Na2 151.62(15) . 4_565
Na2 Na1 Na2 153.97(11) . 4_565
Na2 Na1 Na2 49.89(10) 2 4_565
O7 Na2 O6 84.0(3) . .
O7 Na2 O4 84.2(3) . .
O6 Na2 O4 167.1(5) . .
O7 Na2 O8 168.9(2) . .
O6 Na2 O8 99.6(4) . .
O4 Na2 O8 93.0(3) . .
O7 Na2 O5 108.3(4) . .
O6 Na2 O5 103.33(17) . .
O4 Na2 O5 75.61(17) . .
O8 Na2 O5 81.2(3) . .
O7 Na2 O6 85.2(3) . 3_556
O6 Na2 O6 93.04(18) . 3_556
O4 Na2 O6 91.1(2) . 3_556
O8 Na2 O6 84.1(3) . 3_556
O5 Na2 O6 159.6(3) . 3_556
O7 Na2 Na1 68.8(2) . .
O6 Na2 Na1 122.4(3) . .
O4 Na2 Na1 47.6(2) . .
O8 Na2 Na1 116.79(18) . .
O5 Na2 Na1 47.1(3) . .
O6 Na2 Na1 131.5(3) 3_556 .
O7 Na2 Na2 82.2(2) . 3_556
O6 Na2 Na2 48.11(15) . 3_556
O4 Na2 Na2 134.74(16) . 3_556
O8 Na2 Na2 92.4(3) . 3_556
O5 Na2 Na2 149.5(2) . 3_556
O6 Na2 Na2 44.93(13) 3_556 3_556
Na1 Na2 Na2 150.8(3) . 3_556
O7 Na2 Na1 145.50(16) . 2_545
O6 Na2 Na1 62.0(3) . 2_545
O4 Na2 Na1 130.2(3) . 2_545
O8 Na2 Na1 37.84(15) . 2_545
O5 Na2 Na1 86.4(3) . 2_545
O6 Na2 Na1 90.7(3) 3_556 2_545
Na1 Na2 Na1 133.42(9) . 2_545
Na2 Na2 Na1 71.2(2) 3_556 2_545
O7 Na2 Na1 31.11(17) . 4_566
O6 Na2 Na1 83.4(2) . 4_566
O4 Na2 Na1 89.1(2) . 4_566
O8 Na2 Na1 138.43(18) . 4_566
O5 Na2 Na1 138.9(4) . 4_566
O6 Na2 Na1 54.3(3) 3_556 4_566
Na1 Na2 Na1 94.77(15) . 4_566
Na2 Na2 Na1 58.93(16) 3_556 4_566
Na1 Na2 Na1 130.11(10) 2_545 4_566
Na2 O4 Na1 87.0(2) . .
Na1 O5 Na2 85.5(3) . .
Na2 O6 Na2 86.96(18) . 3_556
Na2 O7 Na1 119.2(4) . 4_566
Na1 O8 Na2 103.2(3) 2_545 .

loop_
_geom_bond_atom_site_label_1
_geom_bond_atom_site_label_2
_geom_bond_distance
_geom_bond_site_symmetry_2
N1 C1 1.358(7) .
N1 C4 1.387(18) .
C1 N5 1.328(19) .
C1 N2 1.328(17) .
N2 C2 1.379(17) .
C2 N4 1.366(18) .
C2 C3 1.378(8) .
C3 C4 1.357(18) .
C3 N3 1.398(19) .
C4 O1 1.317(7) .
N3 C5 1.330(12) .
C5 N4 1.348(13) .
C5 H1 0.9300 .
N5 H2 0.8600 .
N5 H3 0.8600 .
Na1 O2 2.319(6) .
Na1 O8 2.348(7) 2
Na1 O3 2.404(9) .
Na1 O5 2.434(12) .
Na1 O7 2.437(5) 4_565
Na1 O4 2.453(9) .
Na1 Na2 3.315(7) .
Na1 Na2 3.727(9) 2
Na1 Na2 4.118(6) 4_565
Na2 O7 2.337(13) .
Na2 O6 2.354(5) .
Na2 O4 2.363(6) .
Na2 O8 2.408(13) .
Na2 O5 2.451(5) .
Na2 O6 2.481(6) 3_556
Na2 Na2 3.328(6) 3_556

loop_
_geom_torsion_atom_site_label_1
_geom_torsion_atom_site_label_2
_geom_torsion_atom_site_label_3
_geom_torsion_atom_site_label_4
_geom_torsion
C4 N1 C1 N5 -177.5(9)
C4 N1 C1 N2 -2.5(14)
N5 C1 N2 C2 177.1(9)
N1 C1 N2 C2 2.1(13)
C1 N2 C2 N4 -179.0(9)
C1 N2 C2 C3 0.5(12)
N4 C2 C3 C4 177.1(8)
N2 C2 C3 C4 -2.5(14)
N4 C2 C3 N3 0.0(11)
N2 C2 C3 N3 -179.5(8)
C2 C3 C4 O1 -179.4(9)
N3 C3 C4 O1 -3.2(17)
C2 C3 C4 N1 2.0(14)
N3 C3 C4 N1 178.2(10)
C1 N1 C4 O1 -178.5(8)
C1 N1 C4 C3 0.3(13)
C4 C3 N3 C5 -177.0(10)
C2 C3 N3 C5 -0.5(10)
C3 N3 C5 N4 0.9(10)
N3 C5 N4 C2 -0.9(10)
C3 C2 N4 C5 0.5(10)
N2 C2 N4 C5 -180.0(9)
